data_4511044
loop_
_publ_author_name
'Yang, Jin'
'Ma, Jian-Fang'
'Liu, Ying-Ying'
'Ma, Ji-Cheng'
'Batten, Stuart R.'

_publ_section_title
;
 A Series of Lead(II) Complexes with \p&#x2212;\p Stackings: Structural
 Diversities by Varying the Ligands
;
_journal_issue 4
_journal_name_full 'Crystal Growth &amp; Design'
_journal_page_first 1894
_journal_paper_doi 10.1021/cg801085d
_journal_volume 9
_journal_year 2009
_chemical_formula_moiety '2(C27 H16 N4 O4 Pb), 4(O), 0.5(O2)'
_chemical_formula_sum 'C54 H37 N8 O13 Pb2'
_chemical_formula_weight 1420.30
_chemical_name_systematic
;
 ?
;
_space_group_IT_number 2
_symmetry_cell_setting triclinic
_symmetry_space_group_name_Hall '-P 1'
_symmetry_space_group_name_H-M 'P -1'
_atom_sites_solution_hydrogens geom
_atom_sites_solution_primary direct
_atom_sites_solution_secondary difmap
_audit_creation_method SHELXL-97
_cell_angle_alpha 101.071(2)
_cell_angle_beta 90.383(3)
_cell_angle_gamma 114.053(3)
_cell_formula_units_Z 1
_cell_length_a 9.3797(3)
_cell_length_b 9.4191(3)
_cell_length_c 15.6963(5)
_cell_measurement_reflns_used 9878
_cell_measurement_temperature 293(2)
_cell_measurement_theta_max 66.8724
_cell_measurement_theta_min 5.1796
_cell_volume 1237.17(8)
_computing_cell_refinement CrysAlis
_computing_data_collection 'CrysAlis (Oxford Diffraction, 2006)'
_computing_data_reduction CrysAlis
_computing_structure_refinement 'SHELXL-97 (Sheldrick, 1997)'
_computing_structure_solution 'SHELXS-97 (Sheldrick, 1997)'
_diffrn_ambient_temperature 293(2)
_diffrn_detector_area_resol_mean 10.0
_diffrn_measured_fraction_theta_full 0.981
_diffrn_measured_fraction_theta_max 0.981
_diffrn_measurement_device_type 'Oxford Diffraction Gemini R Ultra'
_diffrn_measurement_method '\w scan'
_diffrn_radiation_monochromator graphite
_diffrn_radiation_source 'fine-focus sealed tube'
_diffrn_radiation_type CuK\a
_diffrn_radiation_wavelength 1.54184
_diffrn_reflns_av_R_equivalents 0.0232
_diffrn_reflns_av_sigmaI/netI 0.0210
_diffrn_reflns_limit_h_max 11
_diffrn_reflns_limit_h_min -11
_diffrn_reflns_limit_k_max 11
_diffrn_reflns_limit_k_min -11
_diffrn_reflns_limit_l_max 18
_diffrn_reflns_limit_l_min -18
_diffrn_reflns_number 12254
_diffrn_reflns_theta_full 66.99
_diffrn_reflns_theta_max 66.99
_diffrn_reflns_theta_min 5.19
_exptl_absorpt_coefficient_mu 13.726
_exptl_absorpt_correction_T_max 0.507
_exptl_absorpt_correction_T_min 0.319
_exptl_absorpt_correction_type multi-scan
_exptl_absorpt_process_details 'CrysAlis (Oxford Diffraction, 2006)'
_exptl_crystal_colour 'pale yellow'
_exptl_crystal_density_diffrn 1.906
_exptl_crystal_density_method 'not measured'
_exptl_crystal_description needle
_exptl_crystal_F_000 685
_exptl_crystal_size_max 0.15
_exptl_crystal_size_mid 0.06
_exptl_crystal_size_min 0.05
_refine_diff_density_max 0.781
_refine_diff_density_min -0.962
_refine_diff_density_rms 0.093
_refine_ls_extinction_method none
_refine_ls_goodness_of_fit_ref 1.073
_refine_ls_hydrogen_treatment constr
_refine_ls_matrix_type full
_refine_ls_number_parameters 352
_refine_ls_number_reflns 4327
_refine_ls_number_restraints 0
_refine_ls_restrained_S_all 1.073
_refine_ls_R_factor_all 0.0278
_refine_ls_R_factor_gt 0.0255
_refine_ls_shift/su_max 0.001
_refine_ls_shift/su_mean 0.000
_refine_ls_structure_factor_coef Fsqd
_refine_ls_weighting_details 'calc w=1/[\s^2^(Fo^2^)+(0.0379P)^2^+1.4068P] where P=(Fo^2^+2Fc^2^)/3'
_refine_ls_weighting_scheme calc
_refine_ls_wR_factor_gt 0.0643
_refine_ls_wR_factor_ref 0.0658
_reflns_number_gt 4062
_reflns_number_total 4327
_reflns_threshold_expression >2\s(I)
_cod_data_source_file cg801085d_si_002.cif
_cod_data_source_block compound11
_cod_depositor_comments
;
The following automatic conversions were performed:

'_symmetry_cell_setting' value 'Triclinic' changed to 'triclinic'
according to
/usr/data/users/saulius/automatic-downloads/retrospective/ACS/lib/dictionaries/cif_core.dic
dictionary named 'cif_core.dic' version 2.4.2 from 2011-04-26.

Automatic conversion script
Id: cif_fix_values 2281 2013-09-26 08:29:07Z andrius 
;
_cod_original_cell_volume 1237.17(7)
_cod_original_sg_symbol_Hall '-p 1'
_cod_original_sg_symbol_H-M P-1
_cod_database_code 4511044

loop_
_symmetry_equiv_pos_as_xyz
'x, y, z'
'-x, -y, -z'

loop_
_atom_site_label
_atom_site_type_symbol
_atom_site_fract_x
_atom_site_fract_y
_atom_site_fract_z
_atom_site_U_iso_or_equiv
_atom_site_adp_type
_atom_site_occupancy
_atom_site_symmetry_multiplicity
_atom_site_calc_flag
_atom_site_refinement_flags
C1 C 0.4464(5) 0.6558(5) 0.0930(3) 0.0458(10) Uani 1 1 d .
C2 C 0.5477(5) 0.7829(5) 0.0471(3) 0.0407(9) Uani 1 1 d .
C3 C 0.4982(5) 0.7847(5) -0.0365(3) 0.0459(10) Uani 1 1 d .
H3 H 0.4034 0.7059 -0.0642 0.055 Uiso 1 1 calc R
C4 C 0.5883(6) 0.9020(6) -0.0781(3) 0.0517(11) Uani 1 1 d .
H4 H 0.5533 0.9041 -0.1332 0.062 Uiso 1 1 calc R
C5 C 0.7313(6) 1.0172(6) -0.0379(3) 0.0470(10) Uani 1 1 d .
H5 H 0.7929 1.0956 -0.0666 0.056 Uiso 1 1 calc R
C6 C 0.7839(5) 1.0163(5) 0.0457(3) 0.0412(9) Uani 1 1 d .
C7 C 0.9385(5) 1.1420(5) 0.0889(3) 0.0435(9) Uani 1 1 d .
C8 C 0.6904(5) 0.8990(5) 0.0871(3) 0.0409(9) Uani 1 1 d .
H8 H 0.7239 0.8980 0.1427 0.049 Uiso 1 1 calc R
C9 C 0.3553(6) 0.5063(7) 0.3842(3) 0.0566(12) Uani 1 1 d .
H9 H 0.4262 0.4622 0.3683 0.068 Uiso 1 1 calc R
C10 C 0.3544(6) 0.5704(7) 0.4726(3) 0.0587(13) Uani 1 1 d .
H10 H 0.4265 0.5718 0.5141 0.070 Uiso 1 1 calc R
C11 C 0.2475(6) 0.6307(6) 0.4976(3) 0.0485(10) Uani 1 1 d .
H11 H 0.2442 0.6708 0.5561 0.058 Uiso 1 1 calc R
C12 C 0.1434(5) 0.6312(5) 0.4338(3) 0.0405(9) Uani 1 1 d .
C13 C 0.1548(5) 0.5697(5) 0.3456(3) 0.0390(8) Uani 1 1 d .
C14 C 0.0566(5) 0.5768(5) 0.2758(2) 0.0383(8) Uani 1 1 d .
C15 C 0.0017(6) 0.5414(6) 0.1282(3) 0.0534(11) Uani 1 1 d .
H15 H 0.0200 0.5078 0.0713 0.064 Uiso 1 1 calc R
C16 C -0.1095(7) 0.6042(7) 0.1402(3) 0.0610(13) Uani 1 1 d .
H16 H -0.1616 0.6144 0.0927 0.073 Uiso 1 1 calc R
C17 C -0.1404(6) 0.6508(6) 0.2237(3) 0.0526(11) Uani 1 1 d .
H17 H -0.2178 0.6883 0.2336 0.063 Uiso 1 1 calc R
C18 C -0.0535(5) 0.6411(5) 0.2942(3) 0.0424(9) Uani 1 1 d .
C19 C -0.0661(5) 0.6973(5) 0.3844(3) 0.0428(9) Uani 1 1 d .
C20 C 0.0288(5) 0.6939(5) 0.4497(2) 0.0406(9) Uani 1 1 d .
C21 C -0.1198(5) 0.8058(5) 0.5071(3) 0.0427(9) Uani 1 1 d .
C22 C -0.1914(5) 0.8828(5) 0.5725(3) 0.0440(9) Uani 1 1 d .
C23 C -0.1424(6) 0.9154(6) 0.6609(3) 0.0561(12) Uani 1 1 d .
H23 H -0.0636 0.8884 0.6785 0.067 Uiso 1 1 calc R
C24 C -0.2101(7) 0.9873(7) 0.7224(3) 0.0622(13) Uani 1 1 d .
H24 H -0.1767 1.0085 0.7812 0.075 Uiso 1 1 calc R
C25 C -0.3269(7) 1.0281(7) 0.6972(4) 0.0644(13) Uani 1 1 d .
H25 H -0.3724 1.0767 0.7388 0.077 Uiso 1 1 calc R
C26 C -0.3755(7) 0.9963(8) 0.6101(4) 0.0683(15) Uani 1 1 d .
H26 H -0.4543 1.0238 0.5930 0.082 Uiso 1 1 calc R
C27 C -0.3094(6) 0.9244(7) 0.5479(3) 0.0568(12) Uani 1 1 d .
H27 H -0.3437 0.9035 0.4892 0.068 Uiso 1 1 calc R
O1 O 0.3239(4) 0.5459(4) 0.0514(2) 0.0559(8) Uani 1 1 d .
O2 O 0.4847(5) 0.6636(5) 0.1708(2) 0.0696(11) Uani 1 1 d .
O1W O 0.6451(5) 0.8621(5) 0.3257(2) 0.0655(9) Uani 1 1 d .
O3 O 0.9720(4) 1.1560(4) 0.1692(2) 0.0579(8) Uani 1 1 d .
O2W O 0.8126(5) 1.1746(5) 0.3150(2) 0.0716(10) Uani 1 1 d .
O4 O 1.0303(4) 1.2324(4) 0.04492(19) 0.0518(7) Uani 1 1 d .
O3W O 0.5883(15) 0.3293(14) 0.2897(8) 0.114(4) Uani 0.50 1 d P
Pb1 Pb 0.250156(19) 0.379805(19) 0.157802(10) 0.04354(7) Uani 1 1 d .
N1 N 0.2578(4) 0.5067(5) 0.3226(2) 0.0450(8) Uani 1 1 d .
N2 N 0.0829(4) 0.5263(4) 0.1921(2) 0.0436(8) Uani 1 1 d .
N3 N -0.0053(4) 0.7635(4) 0.5276(2) 0.0419(8) Uani 1 1 d .
H3A H 0.0378 0.7771 0.5788 0.050 Uiso 1 1 calc R
N4 N -0.1618(4) 0.7671(5) 0.4210(2) 0.0449(8) Uani 1 1 d .

loop_
_atom_site_aniso_label
_atom_site_aniso_U_11
_atom_site_aniso_U_22
_atom_site_aniso_U_33
_atom_site_aniso_U_23
_atom_site_aniso_U_13
_atom_site_aniso_U_12
C1 0.041(2) 0.049(2) 0.037(2) 0.0071(18) 0.0043(17) 0.010(2)
C2 0.037(2) 0.044(2) 0.036(2) 0.0041(17) 0.0042(16) 0.0126(18)
C3 0.044(2) 0.050(2) 0.038(2) 0.0047(18) 0.0017(17) 0.015(2)
C4 0.063(3) 0.058(3) 0.031(2) 0.0087(19) 0.0014(19) 0.022(2)
C5 0.056(3) 0.051(2) 0.033(2) 0.0113(18) 0.0094(18) 0.019(2)
C6 0.043(2) 0.043(2) 0.035(2) 0.0051(16) 0.0056(17) 0.0168(19)
C7 0.046(2) 0.043(2) 0.036(2) 0.0089(17) 0.0092(17) 0.0134(19)
C8 0.040(2) 0.044(2) 0.0341(19) 0.0090(16) 0.0033(16) 0.0126(18)
C9 0.059(3) 0.073(3) 0.051(3) 0.012(2) 0.002(2) 0.042(3)
C10 0.062(3) 0.081(3) 0.043(2) 0.006(2) -0.006(2) 0.043(3)
C11 0.057(3) 0.055(3) 0.034(2) 0.0045(18) -0.0039(19) 0.025(2)
C12 0.046(2) 0.042(2) 0.0320(19) 0.0063(16) 0.0009(16) 0.0171(19)
C13 0.042(2) 0.039(2) 0.0334(19) 0.0063(16) 0.0010(16) 0.0152(18)
C14 0.044(2) 0.039(2) 0.0312(19) 0.0062(15) 0.0028(16) 0.0175(18)
C15 0.070(3) 0.067(3) 0.028(2) 0.0062(19) 0.0013(19) 0.035(3)
C16 0.077(3) 0.079(3) 0.033(2) 0.007(2) -0.010(2) 0.041(3)
C17 0.060(3) 0.066(3) 0.039(2) 0.005(2) -0.005(2) 0.036(3)
C18 0.047(2) 0.046(2) 0.033(2) 0.0054(17) -0.0015(17) 0.0182(19)
C19 0.048(2) 0.049(2) 0.034(2) 0.0083(17) 0.0029(17) 0.023(2)
C20 0.048(2) 0.046(2) 0.0292(18) 0.0059(16) 0.0035(16) 0.022(2)
C21 0.048(2) 0.045(2) 0.035(2) 0.0095(17) 0.0055(17) 0.020(2)
C22 0.045(2) 0.045(2) 0.038(2) 0.0081(17) 0.0084(17) 0.0159(19)
C23 0.063(3) 0.070(3) 0.040(2) 0.009(2) 0.007(2) 0.033(3)
C24 0.076(4) 0.069(3) 0.041(2) 0.006(2) 0.016(2) 0.031(3)
C25 0.071(3) 0.070(3) 0.059(3) 0.009(3) 0.025(3) 0.038(3)
C26 0.070(4) 0.093(4) 0.061(3) 0.018(3) 0.019(3) 0.053(3)
C27 0.061(3) 0.072(3) 0.045(2) 0.012(2) 0.005(2) 0.036(3)
O1 0.0469(18) 0.059(2) 0.0409(16) 0.0098(14) -0.0008(13) 0.0010(16)
O2 0.069(2) 0.066(2) 0.0409(18) 0.0167(16) -0.0073(16) -0.0071(19)
O1W 0.071(2) 0.078(2) 0.0489(18) 0.0030(17) -0.0058(17) 0.038(2)
O3 0.0503(18) 0.065(2) 0.0384(16) 0.0115(15) 0.0003(13) 0.0036(16)
O2W 0.074(2) 0.089(3) 0.0474(19) 0.0045(18) 0.0049(17) 0.033(2)
O4 0.0505(18) 0.0479(17) 0.0408(15) 0.0096(13) 0.0080(13) 0.0042(14)
O3W 0.106(8) 0.105(8) 0.114(9) 0.022(7) -0.001(7) 0.029(7)
Pb1 0.04237(11) 0.04388(11) 0.03837(10) 0.00610(7) 0.00707(7) 0.01311(8)
N1 0.045(2) 0.052(2) 0.0404(18) 0.0085(16) 0.0038(15) 0.0240(18)
N2 0.053(2) 0.0466(19) 0.0301(16) 0.0041(14) 0.0009(14) 0.0210(17)
N3 0.0458(19) 0.049(2) 0.0292(16) 0.0033(14) -0.0011(14) 0.0199(17)
N4 0.050(2) 0.054(2) 0.0332(17) 0.0053(15) 0.0016(15) 0.0259(18)

loop_
_atom_type_symbol
_atom_type_description
_atom_type_scat_dispersion_real
_atom_type_scat_dispersion_imag
_atom_type_scat_source
C C 0.0181 0.0091 'International Tables Vol C Tables 4.2.6.8 and 6.1.1.4'
H H 0.0000 0.0000 'International Tables Vol C Tables 4.2.6.8 and 6.1.1.4'
O O 0.0492 0.0322 'International Tables Vol C Tables 4.2.6.8 and 6.1.1.4'
N N 0.0311 0.0180 'International Tables Vol C Tables 4.2.6.8 and 6.1.1.4'
Pb Pb -4.0753 8.5060 'International Tables Vol C Tables 4.2.6.8 and 6.1.1.4'

loop_
_geom_angle_atom_site_label_1
_geom_angle_atom_site_label_2
_geom_angle_atom_site_label_3
_geom_angle
_geom_angle_site_symmetry_1
_geom_angle_site_symmetry_3
O2 C1 O1 122.2(4) . .
O2 C1 C2 119.6(4) . .
O1 C1 C2 118.2(4) . .
C8 C2 C3 119.2(4) . .
C8 C2 C1 120.6(4) . .
C3 C2 C1 120.2(4) . .
C4 C3 C2 120.6(4) . .
C4 C3 H3 119.7 . .
C2 C3 H3 119.7 . .
C3 C4 C5 119.9(4) . .
C3 C4 H4 120.1 . .
C5 C4 H4 120.1 . .
C4 C5 C6 120.4(4) . .
C4 C5 H5 119.8 . .
C6 C5 H5 119.8 . .
C8 C6 C5 118.8(4) . .
C8 C6 C7 121.1(4) . .
C5 C6 C7 120.0(4) . .
O4 C7 O3 121.8(4) . .
O4 C7 C6 119.2(4) . .
O3 C7 C6 119.0(4) . .
C6 C8 C2 121.1(4) . .
C6 C8 H8 119.4 . .
C2 C8 H8 119.4 . .
N1 C9 C10 121.9(4) . .
N1 C9 H9 119.0 . .
C10 C9 H9 119.0 . .
C11 C10 C9 119.9(4) . .
C11 C10 H10 120.1 . .
C9 C10 H10 120.1 . .
C10 C11 C12 119.0(4) . .
C10 C11 H11 120.5 . .
C12 C11 H11 120.5 . .
C11 C12 C13 118.0(4) . .
C11 C12 C20 125.2(4) . .
C13 C12 C20 116.7(3) . .
N1 C13 C12 122.1(4) . .
N1 C13 C14 117.4(4) . .
C12 C13 C14 120.5(4) . .
N2 C14 C18 122.0(4) . .
N2 C14 C13 117.0(4) . .
C18 C14 C13 120.9(4) . .
N2 C15 C16 124.3(4) . .
N2 C15 H15 117.8 . .
C16 C15 H15 117.8 . .
C17 C16 C15 118.5(4) . .
C17 C16 H16 120.7 . .
C15 C16 H16 120.7 . .
C16 C17 C18 119.1(4) . .
C16 C17 H17 120.4 . .
C18 C17 H17 120.4 . .
C14 C18 C17 118.3(4) . .
C14 C18 C19 117.2(4) . .
C17 C18 C19 124.5(4) . .
C20 C19 N4 108.7(4) . .
C20 C19 C18 121.7(4) . .
N4 C19 C18 129.5(4) . .
C19 C20 N3 107.9(4) . .
C19 C20 C12 122.9(4) . .
N3 C20 C12 129.2(4) . .
N4 C21 N3 112.4(4) . .
N4 C21 C22 124.5(4) . .
N3 C21 C22 123.1(4) . .
C27 C22 C23 118.6(4) . .
C27 C22 C21 120.9(4) . .
C23 C22 C21 120.5(4) . .
C24 C23 C22 120.4(5) . .
C24 C23 H23 119.8 . .
C22 C23 H23 119.8 . .
C25 C24 C23 120.5(5) . .
C25 C24 H24 119.8 . .
C23 C24 H24 119.8 . .
C26 C25 C24 119.3(5) . .
C26 C25 H25 120.3 . .
C24 C25 H25 120.3 . .
C25 C26 C27 121.0(5) . .
C25 C26 H26 119.5 . .
C27 C26 H26 119.5 . .
C26 C27 C22 120.2(5) . .
C26 C27 H27 119.9 . .
C22 C27 H27 119.9 . .
C1 O1 Pb1 98.4(3) . .
C1 O2 Pb1 87.7(3) . .
C7 O3 Pb1 88.9(3) . 1_665
C7 O4 Pb1 97.9(3) . 1_665
O1 Pb1 O4 78.90(10) . 1_445
O1 Pb1 N2 79.94(12) . .
O4 Pb1 N2 78.21(11) 1_445 .
O1 Pb1 N1 120.18(12) . .
O4 Pb1 N1 131.05(11) 1_445 .
N2 Pb1 N1 63.75(11) . .
O1 Pb1 O3 127.72(10) . 1_445
O4 Pb1 O3 51.19(10) 1_445 1_445
N2 Pb1 O3 76.00(12) . 1_445
N1 Pb1 O3 88.86(11) . 1_445
O1 Pb1 O2 51.09(10) . .
O4 Pb1 O2 129.51(10) 1_445 .
N2 Pb1 O2 85.79(14) . .
N1 Pb1 O2 79.04(12) . .
O3 Pb1 O2 161.27(14) 1_445 .
C9 N1 C13 119.0(4) . .
C9 N1 Pb1 122.7(3) . .
C13 N1 Pb1 118.2(3) . .
C15 N2 C14 117.7(4) . .
C15 N2 Pb1 119.6(3) . .
C14 N2 Pb1 122.3(3) . .
C21 N3 C20 105.8(3) . .
C21 N3 H3A 127.1 . .
C20 N3 H3A 127.1 . .
C21 N4 C19 105.2(3) . .

loop_
_geom_bond_atom_site_label_1
_geom_bond_atom_site_label_2
_geom_bond_distance
_geom_bond_site_symmetry_2
C1 O2 1.251(5) .
C1 O1 1.257(5) .
C1 C2 1.506(6) .
C2 C8 1.384(6) .
C2 C3 1.393(6) .
C3 C4 1.373(7) .
C3 H3 0.9300 .
C4 C5 1.383(7) .
C4 H4 0.9300 .
C5 C6 1.402(6) .
C5 H5 0.9300 .
C6 C8 1.380(6) .
C6 C7 1.498(6) .
C7 O4 1.257(5) .
C7 O3 1.264(5) .
C8 H8 0.9300 .
C9 N1 1.329(6) .
C9 C10 1.405(7) .
C9 H9 0.9300 .
C10 C11 1.366(7) .
C10 H10 0.9300 .
C11 C12 1.397(6) .
C11 H11 0.9300 .
C12 C13 1.417(6) .
C12 C20 1.424(6) .
C13 N1 1.344(6) .
C13 C14 1.456(5) .
C14 N2 1.368(5) .
C14 C18 1.400(6) .
C15 N2 1.320(6) .
C15 C16 1.391(7) .
C15 H15 0.9300 .
C16 C17 1.371(7) .
C16 H16 0.9300 .
C17 C18 1.409(6) .
C17 H17 0.9300 .
C18 C19 1.437(6) .
C19 C20 1.366(6) .
C19 N4 1.382(6) .
C20 N3 1.378(5) .
C21 N4 1.343(5) .
C21 N3 1.345(6) .
C21 C22 1.466(6) .
C22 C27 1.391(7) .
C22 C23 1.393(6) .
C23 C24 1.379(7) .
C23 H23 0.9300 .
C24 C25 1.378(8) .
C24 H24 0.9300 .
C25 C26 1.375(8) .
C25 H25 0.9300 .
C26 C27 1.376(7) .
C26 H26 0.9300 .
C27 H27 0.9300 .
O1 Pb1 2.419(3) .
O2 Pb1 2.649(3) .
O3 Pb1 2.636(3) 1_665
O4 Pb1 2.448(3) 1_665
Pb1 O4 2.448(3) 1_445
Pb1 N2 2.479(4) .
Pb1 N1 2.620(4) .
Pb1 O3 2.636(3) 1_445
N3 H3A 0.8600 .
